data_7117947
loop_
_publ_author_name
'Guodong Zhu'
'Baomin Wang'
'Xiaoze Bao'
'Huanrui Zhang'
'Qian Wei'
'Jingping Qu'

_publ_section_title
;
 Catalytic asymmetric construction of spiro[pyrrolidine-2,3'-oxindole]
 scaffolds through chiral phosphoric acid-catalyzed 1,3-dipolar
 cycloaddition involving 3-amino oxindoles
;
_journal_name_full Chem.Commun.
_journal_page_first 15510
_journal_paper_doi 10.1039/C5cc05798A
_journal_volume 51
_journal_year 2015
_chemical_absolute_configuration ad
_chemical_formula_sum 'C30 H24 Br N3 O3'
_chemical_formula_weight 554.43
_chemical_name_systematic
; 
 ? 
;
_space_group_IT_number 19
_symmetry_cell_setting orthorhombic
_symmetry_space_group_name_Hall 'P 2ac 2ab'
_symmetry_space_group_name_H-M 'P 21 21 21'
_atom_sites_solution_hydrogens geom
_atom_sites_solution_primary direct
_atom_sites_solution_secondary difmap
_audit_creation_method SHELXL-97
_audit_update_record
;
2015-03-05 deposited with the CCDC.
2015-08-26 downloaded from the CCDC.
;
_cell_angle_alpha 90.00
_cell_angle_beta 90.00
_cell_angle_gamma 90.00
_cell_formula_units_Z 4
_cell_length_a 10.8543(2)
_cell_length_b 13.1630(2)
_cell_length_c 17.7406(3)
_cell_measurement_temperature 296(2)
_cell_volume 2534.69(7)
_computing_cell_refinement 'Bruker SMART'
_computing_data_collection 'Bruker SMART'
_computing_data_reduction 'Bruker SAINT'
_computing_molecular_graphics 'Bruker SHELXTL'
_computing_publication_material 'Bruker SHELXTL'
_computing_structure_refinement 'Bruker SHELXTL'
_computing_structure_solution 'Bruker SHELXTL'
_diffrn_ambient_temperature 296(2)
_diffrn_measured_fraction_theta_full 1.000
_diffrn_measured_fraction_theta_max 1.000
_diffrn_measurement_device_type 'CCD area detector'
_diffrn_measurement_method 'pi and omega scans'
_diffrn_radiation_monochromator graphite
_diffrn_radiation_source 'fine-focus sealed tube'
_diffrn_radiation_type MoK\a
_diffrn_radiation_wavelength 0.71073
_diffrn_reflns_av_R_equivalents 0.0308
_diffrn_reflns_av_sigmaI/netI 0.0548
_diffrn_reflns_limit_h_max 12
_diffrn_reflns_limit_h_min -12
_diffrn_reflns_limit_k_max 15
_diffrn_reflns_limit_k_min -14
_diffrn_reflns_limit_l_max 20
_diffrn_reflns_limit_l_min -21
_diffrn_reflns_number 13755
_diffrn_reflns_theta_full 24.99
_diffrn_reflns_theta_max 24.99
_diffrn_reflns_theta_min 1.93
_exptl_absorpt_coefficient_mu 1.660
_exptl_absorpt_correction_T_max 0.6447
_exptl_absorpt_correction_T_min 0.5864
_exptl_absorpt_correction_type empirical
_exptl_absorpt_process_details SADABS
_exptl_crystal_colour white
_exptl_crystal_density_diffrn 1.453
_exptl_crystal_density_method 'not measured'
_exptl_crystal_description block
_exptl_crystal_F_000 1136
_exptl_crystal_size_max 0.36
_exptl_crystal_size_mid 0.33
_exptl_crystal_size_min 0.29
_refine_diff_density_max 0.377
_refine_diff_density_min -0.353
_refine_diff_density_rms 0.037
_refine_ls_abs_structure_details 'Flack H D (1983), Acta Cryst. A39, 876-881'
_refine_ls_abs_structure_Flack 0.012(7)
_refine_ls_extinction_method none
_refine_ls_goodness_of_fit_ref 1.000
_refine_ls_hydrogen_treatment mixed
_refine_ls_matrix_type full
_refine_ls_number_parameters 334
_refine_ls_number_reflns 4435
_refine_ls_number_restraints 0
_refine_ls_restrained_S_all 1.000
_refine_ls_R_factor_all 0.0423
_refine_ls_R_factor_gt 0.0312
_refine_ls_shift/su_max 0.001
_refine_ls_shift/su_mean 0.000
_refine_ls_structure_factor_coef Fsqd
_refine_ls_weighting_details 'calc w=1/[\s^2^(Fo^2^)+(0.0280P)^2^+0.0800P] where P=(Fo^2^+2Fc^2^)/3'
_refine_ls_weighting_scheme calc
_refine_ls_wR_factor_gt 0.0736
_refine_ls_wR_factor_ref 0.0766
_reflns_number_gt 3776
_reflns_number_total 4435
_reflns_threshold_expression >2sigma(I)
_cod_data_source_file c5cc05798a2.cif
_cod_data_source_block 1
_cod_original_sg_symbol_H-M 'P2(1)2(1)2(1) '
_cod_database_code 7117947

loop_
_symmetry_equiv_pos_as_xyz
'x, y, z'
'-x+1/2, -y, z+1/2'
'-x, y+1/2, -z+1/2'
'x+1/2, -y+1/2, -z'

loop_
_atom_site_label
_atom_site_type_symbol
_atom_site_fract_x
_atom_site_fract_y
_atom_site_fract_z
_atom_site_U_iso_or_equiv
_atom_site_adp_type
_atom_site_occupancy
_atom_site_symmetry_multiplicity
_atom_site_calc_flag
_atom_site_refinement_flags
_atom_site_disorder_assembly
_atom_site_disorder_group
Br1 Br 0.30462(3) 0.78359(2) 0.91165(2) 0.07022(13) Uani 1 1 d . . .
N3 N -0.12401(19) 1.16403(16) 0.87042(11) 0.0374(5) Uani 1 1 d . . .
O1 O 0.02022(17) 1.25614(13) 0.93669(10) 0.0461(5) Uani 1 1 d . . .
N1 N -0.1870(2) 1.23748(15) 1.04921(11) 0.0402(5) Uani 1 1 d . . .
H1A H -0.2552 1.2685 1.0404 0.048 Uiso 1 1 calc R . .
C17 C 0.1959(3) 0.88036(19) 0.95561(15) 0.0435(6) Uani 1 1 d . . .
C3 C -0.0502(2) 1.09608(18) 1.05714(13) 0.0328(5) Uani 1 1 d . . .
H3A H -0.1023 1.0569 1.0916 0.039 Uiso 1 1 calc R . .
N2 N 0.0569(2) 1.15075(19) 1.17600(13) 0.0466(6) Uani 1 1 d . . .
C6 C -0.2217(2) 1.09771(18) 0.88801(13) 0.0363(6) Uani 1 1 d . . .
C27 C -0.2972(3) 1.0452(2) 0.83965(15) 0.0467(6) Uani 1 1 d . . .
H27A H -0.2892 1.0519 0.7877 0.056 Uiso 1 1 calc R . .
C7 C -0.2344(2) 1.08991(19) 0.96529(14) 0.0354(6) Uani 1 1 d . . .
C14 C 0.0385(2) 1.02204(17) 1.02089(14) 0.0337(6) Uani 1 1 d . . .
C5 C -0.0686(2) 1.19913(18) 0.93427(13) 0.0356(6) Uani 1 1 d . . .
C1 C -0.1045(2) 1.26100(18) 1.11297(14) 0.0382(6) Uani 1 1 d . . .
H1B H -0.0718 1.3297 1.1058 0.046 Uiso 1 1 calc R . .
C28 C -0.3865(3) 0.9816(2) 0.87092(19) 0.0544(8) Uani 1 1 d . . .
H28A H -0.4389 0.9453 0.8394 0.065 Uiso 1 1 calc R . .
C22 C 0.0756(3) 1.0469(2) 0.79619(16) 0.0509(7) Uani 1 1 d . . .
H22A H 0.0879 1.0595 0.8472 0.061 Uiso 1 1 calc R . .
O3 O 0.1296(2) 1.2087(2) 1.20554(13) 0.0727(6) Uani 1 1 d . . .
C2 C 0.0035(2) 1.18358(18) 1.10205(14) 0.0364(5) Uani 1 1 d . . .
H2A H 0.0684 1.2160 1.0721 0.044 Uiso 1 1 calc R . .
C21 C -0.0127(2) 1.10134(19) 0.75714(14) 0.0375(6) Uani 1 1 d . . .
C10 C -0.3107(3) 1.1850(2) 1.27891(18) 0.0616(8) Uani 1 1 d . . .
H10A H -0.3731 1.1389 1.2898 0.074 Uiso 1 1 calc R . .
C4 C -0.1381(2) 1.15480(17) 1.00279(14) 0.0340(5) Uani 1 1 d . . .
C8 C -0.1661(2) 1.25635(18) 1.18994(14) 0.0392(6) Uani 1 1 d . . .
C30 C -0.3218(2) 1.0268(2) 0.99596(16) 0.0457(7) Uani 1 1 d . . .
H30A H -0.3299 1.0210 1.0480 0.055 Uiso 1 1 calc R . .
C20 C -0.0823(3) 1.1873(2) 0.79438(14) 0.0440(7) Uani 1 1 d . . .
H20A H -0.0295 1.2467 0.7962 0.053 Uiso 1 1 calc R . .
H20B H -0.1533 1.2041 0.7636 0.053 Uiso 1 1 calc R . .
C15 C 0.1606(2) 1.0456(2) 1.00576(15) 0.0402(6) Uani 1 1 d . . .
H15A H 0.1905 1.1098 1.0178 0.048 Uiso 1 1 calc R . .
C19 C -0.0023(3) 0.92541(19) 1.00196(17) 0.0489(7) Uani 1 1 d . . .
H19A H -0.0839 0.9082 1.0116 0.059 Uiso 1 1 calc R . .
C24 C 0.1275(3) 0.9524(2) 0.68578(18) 0.0531(8) Uani 1 1 d . . .
H24A H 0.1739 0.9024 0.6620 0.064 Uiso 1 1 calc R . .
C23 C 0.1462(3) 0.9737(2) 0.76012(18) 0.0583(8) Uani 1 1 d . . .
H23A H 0.2067 0.9389 0.7868 0.070 Uiso 1 1 calc R . .
C29 C -0.3979(3) 0.9717(2) 0.94788(18) 0.0544(8) Uani 1 1 d . . .
H29A H -0.4568 0.9279 0.9678 0.065 Uiso 1 1 calc R . .
C26 C -0.0302(3) 1.0788(2) 0.68157(16) 0.0520(7) Uani 1 1 d . . .
H26A H -0.0899 1.1135 0.6542 0.062 Uiso 1 1 calc R . .
C9 C -0.2585(3) 1.1884(2) 1.20733(16) 0.0471(7) Uani 1 1 d . . .
H9A H -0.2865 1.1439 1.1704 0.057 Uiso 1 1 calc R . .
C16 C 0.2388(3) 0.9750(2) 0.97308(16) 0.0471(7) Uani 1 1 d . . .
H16A H 0.3204 0.9920 0.9631 0.056 Uiso 1 1 calc R . .
O2 O 0.0233(2) 1.07074(18) 1.20315(12) 0.0652(6) Uani 1 1 d . . .
C12 C -0.1785(4) 1.3204(3) 1.31677(19) 0.0729(10) Uani 1 1 d . . .
H12A H -0.1513 1.3656 1.3535 0.088 Uiso 1 1 calc R . .
C13 C -0.1274(3) 1.3232(2) 1.24468(17) 0.0570(8) Uani 1 1 d . . .
H13A H -0.0667 1.3707 1.2335 0.068 Uiso 1 1 calc R . .
C18 C 0.0741(3) 0.8540(2) 0.96936(18) 0.0552(8) Uani 1 1 d . . .
H18A H 0.0447 0.7898 0.9569 0.066 Uiso 1 1 calc R . .
C11 C -0.2683(4) 1.2514(3) 1.33361(19) 0.0726(11) Uani 1 1 d . . .
H11A H -0.3011 1.2490 1.3820 0.087 Uiso 1 1 calc R . .
C25 C 0.0403(3) 1.0051(3) 0.64652(18) 0.0599(9) Uani 1 1 d . . .
H25B H 0.0282 0.9913 0.5956 0.072 Uiso 1 1 calc R . .

loop_
_atom_site_aniso_label
_atom_site_aniso_U_11
_atom_site_aniso_U_22
_atom_site_aniso_U_33
_atom_site_aniso_U_23
_atom_site_aniso_U_13
_atom_site_aniso_U_12
Br1 0.0645(2) 0.0612(2) 0.0849(2) -0.01223(18) 0.0024(2) 0.02617(16)
N3 0.0371(11) 0.0427(11) 0.0324(12) 0.0025(9) 0.0028(10) 0.0014(10)
O1 0.0424(10) 0.0482(11) 0.0479(11) 0.0057(8) 0.0007(9) -0.0106(9)
N1 0.0359(11) 0.0444(12) 0.0402(12) -0.0027(9) -0.0096(10) 0.0126(10)
C17 0.0450(15) 0.0420(14) 0.0436(15) 0.0036(11) -0.0018(14) 0.0146(13)
C3 0.0286(12) 0.0377(13) 0.0321(13) 0.0041(10) 0.0024(10) -0.0029(10)
N2 0.0386(13) 0.0580(15) 0.0431(14) -0.0044(12) -0.0052(11) 0.0131(12)
C6 0.0317(14) 0.0401(13) 0.0371(14) -0.0034(10) -0.0025(11) 0.0076(11)
C27 0.0467(16) 0.0552(16) 0.0383(15) -0.0074(12) -0.0004(14) 0.0037(14)
C7 0.0274(13) 0.0434(14) 0.0355(14) -0.0011(11) -0.0006(11) 0.0033(10)
C14 0.0345(13) 0.0320(13) 0.0345(14) 0.0064(10) 0.0011(11) 0.0003(11)
C5 0.0317(13) 0.0354(14) 0.0397(15) 0.0040(10) -0.0007(11) 0.0061(11)
C1 0.0382(13) 0.0355(13) 0.0408(15) -0.0014(10) -0.0050(12) 0.0020(11)
C28 0.0431(16) 0.0588(17) 0.061(2) -0.0197(15) -0.0102(16) -0.0024(14)
C22 0.0568(18) 0.0623(18) 0.0334(15) 0.0026(13) -0.0005(14) 0.0162(15)
O3 0.0586(14) 0.0890(16) 0.0705(15) -0.0183(13) -0.0329(12) 0.0009(13)
C2 0.0325(12) 0.0423(13) 0.0344(14) -0.0008(10) -0.0014(11) 0.0001(10)
C21 0.0343(13) 0.0421(14) 0.0362(15) 0.0025(11) 0.0037(12) -0.0024(11)
C10 0.0568(18) 0.068(2) 0.060(2) 0.0133(15) 0.0104(17) 0.0183(17)
C4 0.0291(12) 0.0360(13) 0.0370(14) -0.0006(10) -0.0001(11) 0.0025(10)
C8 0.0378(14) 0.0387(13) 0.0411(15) -0.0056(11) -0.0031(12) 0.0116(11)
C30 0.0310(14) 0.0610(16) 0.0453(16) 0.0004(13) 0.0024(13) -0.0075(13)
C20 0.0503(16) 0.0463(16) 0.0352(15) 0.0084(11) 0.0026(13) 0.0068(12)
C15 0.0336(15) 0.0377(13) 0.0494(16) -0.0026(12) 0.0007(12) -0.0026(11)
C19 0.0366(14) 0.0393(14) 0.071(2) -0.0015(14) 0.0088(14) -0.0037(12)
C24 0.0460(17) 0.0517(17) 0.062(2) -0.0092(14) 0.0080(16) 0.0011(14)
C23 0.0558(18) 0.0647(19) 0.054(2) 0.0098(15) 0.0026(15) 0.0197(15)
C29 0.0362(15) 0.0617(18) 0.065(2) -0.0065(15) 0.0050(15) -0.0082(14)
C26 0.0421(16) 0.070(2) 0.0441(18) -0.0049(14) -0.0082(14) 0.0066(14)
C9 0.0472(16) 0.0509(16) 0.0432(16) -0.0030(12) -0.0018(13) 0.0057(13)
C16 0.0307(13) 0.0499(16) 0.0606(18) 0.0001(13) 0.0013(13) 0.0043(12)
O2 0.0791(16) 0.0677(14) 0.0487(13) 0.0153(11) -0.0074(11) 0.0071(12)
C12 0.078(3) 0.091(3) 0.050(2) -0.0290(18) -0.0068(19) 0.022(2)
C13 0.0577(19) 0.0551(17) 0.058(2) -0.0192(14) -0.0070(16) 0.0059(14)
C18 0.0525(18) 0.0362(14) 0.077(2) -0.0064(14) 0.0048(16) -0.0021(13)
C11 0.086(3) 0.093(3) 0.0387(18) 0.0003(17) 0.0044(19) 0.036(2)
C25 0.0488(17) 0.086(2) 0.0449(19) -0.0235(16) -0.0024(15) 0.0026(17)

loop_
_atom_type_symbol
_atom_type_description
_atom_type_scat_dispersion_real
_atom_type_scat_dispersion_imag
_atom_type_scat_source
C C 0.0033 0.0016 'International Tables Vol C Tables 4.2.6.8 and 6.1.1.4'
H H 0.0000 0.0000 'International Tables Vol C Tables 4.2.6.8 and 6.1.1.4'
N N 0.0061 0.0033 'International Tables Vol C Tables 4.2.6.8 and 6.1.1.4'
O O 0.0106 0.0060 'International Tables Vol C Tables 4.2.6.8 and 6.1.1.4'
Br Br -0.2901 2.4595 'International Tables Vol C Tables 4.2.6.8 and 6.1.1.4'

loop_
_geom_angle_atom_site_label_1
_geom_angle_atom_site_label_2
_geom_angle_atom_site_label_3
_geom_angle
_geom_angle_site_symmetry_1
_geom_angle_site_symmetry_3
C5 N3 C6 110.99(19) . .
C5 N3 C20 124.2(2) . .
C6 N3 C20 124.7(2) . .
C4 N1 C1 111.55(18) . .
C16 C17 C18 120.8(3) . .
C16 C17 Br1 119.5(2) . .
C18 C17 Br1 119.7(2) . .
C14 C3 C2 117.9(2) . .
C14 C3 C4 116.4(2) . .
C2 C3 C4 100.56(18) . .
O2 N2 O3 124.6(3) . .
O2 N2 C2 118.8(2) . .
O3 N2 C2 116.6(2) . .
C27 C6 C7 121.5(2) . .
C27 C6 N3 128.5(2) . .
C7 C6 N3 109.9(2) . .
C6 C27 C28 117.9(3) . .
C30 C7 C6 120.5(2) . .
C30 C7 C4 130.4(2) . .
C6 C7 C4 109.1(2) . .
C15 C14 C19 117.5(2) . .
C15 C14 C3 123.1(2) . .
C19 C14 C3 119.4(2) . .
O1 C5 N3 125.8(2) . .
O1 C5 C4 126.1(2) . .
N3 C5 C4 108.1(2) . .
N1 C1 C8 114.4(2) . .
N1 C1 C2 102.88(18) . .
C8 C1 C2 114.45(19) . .
C29 C28 C27 120.9(3) . .
C21 C22 C23 120.8(3) . .
N2 C2 C3 112.9(2) . .
N2 C2 C1 111.66(19) . .
C3 C2 C1 105.75(19) . .
C22 C21 C26 118.0(3) . .
C22 C21 C20 121.0(2) . .
C26 C21 C20 120.9(2) . .
C11 C10 C9 118.9(3) . .
N1 C4 C7 114.74(19) . .
N1 C4 C5 109.80(19) . .
C7 C4 C5 101.9(2) . .
N1 C4 C3 104.01(19) . .
C7 C4 C3 114.61(19) . .
C5 C4 C3 112.00(18) . .
C13 C8 C9 118.6(3) . .
C13 C8 C1 118.3(3) . .
C9 C8 C1 123.1(2) . .
C7 C30 C29 118.9(3) . .
N3 C20 C21 113.8(2) . .
C16 C15 C14 121.1(2) . .
C18 C19 C14 122.3(3) . .
C23 C24 C25 119.5(3) . .
C24 C23 C22 120.4(3) . .
C28 C29 C30 120.3(3) . .
C25 C26 C21 120.6(3) . .
C8 C9 C10 121.4(3) . .
C17 C16 C15 119.9(3) . .
C11 C12 C13 120.2(3) . .
C8 C13 C12 120.6(3) . .
C19 C18 C17 118.4(3) . .
C12 C11 C10 120.2(3) . .
C24 C25 C26 120.7(3) . .

loop_
_geom_bond_atom_site_label_1
_geom_bond_atom_site_label_2
_geom_bond_distance
_geom_bond_site_symmetry_2
Br1 C17 1.903(3) .
N3 C5 1.363(3) .
N3 C6 1.408(3) .
N3 C20 1.455(3) .
O1 C5 1.222(3) .
N1 C4 1.464(3) .
N1 C1 1.475(3) .
C17 C16 1.365(4) .
C17 C18 1.389(4) .
C3 C14 1.513(3) .
C3 C2 1.517(3) .
C3 C4 1.561(3) .
N2 O2 1.214(3) .
N2 O3 1.216(3) .
N2 C2 1.498(3) .
C6 C27 1.373(4) .
C6 C7 1.382(3) .
C27 C28 1.396(4) .
C7 C30 1.374(3) .
C7 C4 1.505(3) .
C14 C15 1.388(3) .
C14 C19 1.388(4) .
C5 C4 1.545(3) .
C1 C8 1.521(4) .
C1 C2 1.566(3) .
C28 C29 1.377(4) .
C22 C21 1.383(4) .
C22 C23 1.388(4) .
C21 C26 1.386(4) .
C21 C20 1.512(4) .
C10 C11 1.385(5) .
C10 C9 1.391(4) .
C8 C13 1.376(4) .
C8 C9 1.378(4) .
C30 C29 1.392(4) .
C15 C16 1.386(4) .
C19 C18 1.380(4) .
C24 C23 1.363(4) .
C24 C25 1.364(4) .
C26 C25 1.384(4) .
C12 C11 1.365(5) .
C12 C13 1.395(5) .
